data_4327766
loop_
_publ_author_name
'Agata Bia\/lo\'nska'
'Robert Bronisz'
'Miko\/laj F. Rudolf'
'Marek Weselski'

_publ_contact_author_address
;
Faculty of Chemistry
University of Wroc\/law
14. F. Joliot-Curie
50-383 Wroc\/law
Poland
;
_publ_contact_author_email 'bron@wchuwr.pl weselski@eto.wchuwr.pl'
_publ_section_title
;
 HS\\leftarrow\\rightarrowLS Transition in Iron(II) Two-Dimensional
 Coordination Networks Containing Tris(tetrazol-1-ylmethyl)methane As
 Triconnected Building Block
;
_journal_name_full 'Inorganic Chemistry'
_journal_page_first 237
_journal_page_last 245
_journal_paper_doi 10.1021/ic201535x
_journal_volume 51
_journal_year 2012
_chemical_formula_moiety 'C7 H10 N12'
_chemical_formula_sum 'C7 H10 N12'
_chemical_formula_weight 262.27
_chemical_name_systematic
; 
 tris(tetrazol-1-ylmethyl)methane
;
_space_group_IT_number 7
_symmetry_cell_setting monoclinic
_symmetry_space_group_name_Hall 'P -2yc'
_symmetry_space_group_name_H-M 'P 1 c 1'
_atom_sites_solution_hydrogens geom
_atom_sites_solution_primary direct
_atom_sites_solution_secondary difmap
_audit_creation_method SHELXL-97
_cell_angle_alpha 90.00
_cell_angle_beta 93.11(2)
_cell_angle_gamma 90.00
_cell_formula_units_Z 4
_cell_length_a 14.545(3)
_cell_length_b 6.432(2)
_cell_length_c 11.973(2)
_cell_measurement_reflns_used 9727
_cell_measurement_temperature 100(2)
_cell_measurement_theta_max 36.82
_cell_measurement_theta_min 3.16
_cell_volume 1118.5(5)
_computing_cell_refinement
;
CrysAlis RED, Oxford Diffraction Ltd.,
Version 1.171.31.8 (release 12-01-2007 CrysAlis171 .NET)
(compiled Jan 12 2007,17:49:11)
;
_computing_data_collection
;
CrysAlis CCD, Oxford Diffraction Ltd.,
Version 1.171.31.8 (release 12-01-2007 CrysAlis171 .NET)
(compiled Jan 12 2007,17:49:11)
;
_computing_data_reduction
;
CrysAlis RED, Oxford Diffraction Ltd.,
Version 1.171.31.8 (release 12-01-2007 CrysAlis171 .NET)
(compiled Jan 12 2007,17:49:11)
;
_computing_structure_refinement 'SHELXL-97 (Sheldrick, 1997)'
_computing_structure_solution 'SHELXS-97 (Sheldrick, 1990)'
_diffrn_ambient_temperature 100(2)
_diffrn_measured_fraction_theta_full 0.967
_diffrn_measured_fraction_theta_max 0.967
_diffrn_measurement_device_type 'Kuma KM4CCD'
_diffrn_measurement_method '\w scan'
_diffrn_radiation_monochromator graphite
_diffrn_radiation_source 'fine-focus sealed tube'
_diffrn_radiation_type MoK\a
_diffrn_radiation_wavelength 0.71073
_diffrn_reflns_av_R_equivalents 0.0306
_diffrn_reflns_av_sigmaI/netI 0.0274
_diffrn_reflns_limit_h_max 22
_diffrn_reflns_limit_h_min -22
_diffrn_reflns_limit_k_max 9
_diffrn_reflns_limit_k_min -9
_diffrn_reflns_limit_l_max 17
_diffrn_reflns_limit_l_min -18
_diffrn_reflns_number 17142
_diffrn_reflns_theta_full 33.00
_diffrn_reflns_theta_max 33.00
_diffrn_reflns_theta_min 3.17
_diffrn_standards_number 0
_exptl_absorpt_coefficient_mu 0.115
_exptl_absorpt_correction_type none
_exptl_crystal_colour colorless
_exptl_crystal_density_diffrn 1.558
_exptl_crystal_description cutted-plate
_exptl_crystal_F_000 544
_exptl_crystal_size_max 0.38
_exptl_crystal_size_mid 0.28
_exptl_crystal_size_min 0.14
_refine_diff_density_max 0.369
_refine_diff_density_min -0.186
_refine_diff_density_rms 0.057
_refine_ls_extinction_method none
_refine_ls_goodness_of_fit_ref 1.000
_refine_ls_hydrogen_treatment constr
_refine_ls_matrix_type full
_refine_ls_number_parameters 343
_refine_ls_number_reflns 4079
_refine_ls_number_restraints 2
_refine_ls_restrained_S_all 1.000
_refine_ls_R_factor_all 0.0431
_refine_ls_R_factor_gt 0.0345
_refine_ls_shift/su_max 0.000
_refine_ls_shift/su_mean 0.000
_refine_ls_structure_factor_coef Fsqd
_refine_ls_weighting_details 'calc w=1/[\s^2^(Fo^2^)+(0.0556P)^2^+0.0000P] where P=(Fo^2^+2Fc^2^)/3'
_refine_ls_weighting_scheme calc
_refine_ls_wR_factor_gt 0.0794
_refine_ls_wR_factor_ref 0.0830
_reflns_number_gt 3440
_reflns_number_total 4079
_reflns_threshold_expression >2sigma(I)
_cod_data_source_file ic201535x_si_001_01.cif
_cod_data_source_block 111tz
_cod_original_sg_symbol_H-M 'P c'
_cod_database_code 4327766

loop_
_symmetry_equiv_pos_as_xyz
'x, y, z'
'x, -y, z+1/2'

loop_
_atom_site_label
_atom_site_type_symbol
_atom_site_fract_x
_atom_site_fract_y
_atom_site_fract_z
_atom_site_U_iso_or_equiv
_atom_site_adp_type
_atom_site_occupancy
_atom_site_symmetry_multiplicity
_atom_site_calc_flag
_atom_site_refinement_flags
C1 C 0.81936(11) 0.3195(2) 0.35385(13) 0.0152(3) Uani 1 1 d .
H1A H 0.7838 0.3213 0.4221 0.018 Uiso 1 1 calc R
H1B H 0.8583 0.1932 0.3568 0.018 Uiso 1 1 calc R
C2 C 0.75224(11) 0.3067(2) 0.25146(12) 0.0137(3) Uani 1 1 d .
H2 H 0.7114 0.4317 0.2521 0.016 Uiso 1 1 calc R
C3 C 0.69264(10) 0.1152(2) 0.27099(13) 0.0149(3) Uani 1 1 d .
H3A H 0.7319 -0.0105 0.2710 0.018 Uiso 1 1 calc R
H3B H 0.6669 0.1262 0.3456 0.018 Uiso 1 1 calc R
C4 C 0.79860(11) 0.3043(2) 0.13930(13) 0.0151(3) Uani 1 1 d .
H4A H 0.7503 0.3000 0.0779 0.018 Uiso 1 1 calc R
H4B H 0.8335 0.4353 0.1318 0.018 Uiso 1 1 calc R
N5 N 0.87913(9) 0.50299(19) 0.35444(10) 0.0141(2) Uani 1 1 d .
N6 N 0.84403(10) 0.6973(2) 0.34725(12) 0.0175(3) Uani 1 1 d .
N7 N 0.91360(10) 0.8229(2) 0.35775(12) 0.0190(3) Uani 1 1 d .
N8 N 0.99430(10) 0.7149(2) 0.37277(12) 0.0210(3) Uani 1 1 d .
C9 C 0.97044(11) 0.5169(3) 0.37080(14) 0.0186(3) Uani 1 1 d .
H9 H 1.0116 0.4027 0.3796 0.022 Uiso 1 1 calc R
N10 N 0.61707(9) 0.0911(2) 0.18648(11) 0.0140(2) Uani 1 1 d .
N11 N 0.54499(10) 0.2238(2) 0.18154(11) 0.0179(3) Uani 1 1 d .
N12 N 0.48611(10) 0.1509(2) 0.10562(12) 0.0197(3) Uani 1 1 d .
N13 N 0.51798(10) -0.0286(2) 0.06101(12) 0.0201(3) Uani 1 1 d .
C14 C 0.59911(12) -0.0616(2) 0.11247(13) 0.0175(3) Uani 1 1 d .
H14 H 0.6386 -0.1756 0.0992 0.021 Uiso 1 1 calc R
N15 N 0.86106(9) 0.1290(2) 0.12676(11) 0.0153(2) Uani 1 1 d .
N16 N 0.82882(10) -0.0639(2) 0.10167(12) 0.0192(3) Uani 1 1 d .
N17 N 0.90066(10) -0.1822(2) 0.09436(12) 0.0215(3) Uani 1 1 d .
N18 N 0.97976(10) -0.0706(2) 0.11294(12) 0.0224(3) Uani 1 1 d .
C19 C 0.95351(11) 0.1212(3) 0.13234(13) 0.0191(3) Uani 1 1 d .
H19 H 0.9935 0.2356 0.1478 0.023 Uiso 1 1 calc R
C3A C 0.42741(11) -0.3993(2) 0.25865(12) 0.0145(3) Uani 1 1 d .
H3D H 0.3874 -0.5229 0.2645 0.017 Uiso 1 1 calc R
H3C H 0.4551 -0.4043 0.1849 0.017 Uiso 1 1 calc R
C2A C 0.36840(10) -0.2033(2) 0.26472(12) 0.0134(3) Uani 1 1 d .
H2A H 0.4109 -0.0811 0.2658 0.016 Uiso 1 1 calc R
C1A C 0.30487(11) -0.1869(2) 0.15840(13) 0.0158(3) Uani 1 1 d .
H1D H 0.2693 -0.0559 0.1610 0.019 Uiso 1 1 calc R
H1C H 0.3431 -0.1801 0.0926 0.019 Uiso 1 1 calc R
C4A C 0.31721(11) -0.1983(2) 0.37328(12) 0.0138(3) Uani 1 1 d .
H4C H 0.2769 -0.3218 0.3767 0.017 Uiso 1 1 calc R
H4D H 0.3623 -0.2033 0.4382 0.017 Uiso 1 1 calc R
N5A N 0.24059(9) -0.3612(2) 0.14425(11) 0.0159(3) Uani 1 1 d .
N6A N 0.26959(10) -0.5510(2) 0.11224(12) 0.0208(3) Uani 1 1 d .
N7A N 0.19720(11) -0.6698(2) 0.10594(13) 0.0236(3) Uani 1 1 d .
N8A N 0.12085(10) -0.5610(2) 0.13203(13) 0.0242(3) Uani 1 1 d .
C9A C 0.14951(11) -0.3706(3) 0.15520(14) 0.0203(3) Uani 1 1 d .
H9A H 0.1117 -0.2583 0.1763 0.024 Uiso 1 1 calc R
N10A N 0.50093(9) -0.4087(2) 0.34679(11) 0.0139(2) Uani 1 1 d .
N11A N 0.57001(9) -0.2689(2) 0.35327(12) 0.0186(3) Uani 1 1 d .
N12A N 0.62822(10) -0.3336(2) 0.43182(12) 0.0211(3) Uani 1 1 d .
N13A N 0.59939(10) -0.5158(2) 0.47601(12) 0.0205(3) Uani 1 1 d .
C14A C 0.52041(12) -0.5588(3) 0.42148(14) 0.0183(3) Uani 1 1 d .
H14A H 0.4833 -0.6776 0.4334 0.022 Uiso 1 1 calc R
N15A N 0.26159(9) -0.0094(2) 0.37912(10) 0.0139(2) Uani 1 1 d .
N16A N 0.29921(9) 0.1818(2) 0.36990(11) 0.0164(3) Uani 1 1 d .
N17A N 0.23205(11) 0.3141(2) 0.37567(12) 0.0198(3) Uani 1 1 d .
N18A N 0.15083(10) 0.2142(2) 0.38915(12) 0.0209(3) Uani 1 1 d .
C19A C 0.17121(11) 0.0140(3) 0.39134(13) 0.0177(3) Uani 1 1 d .
H19A H 0.1285 -0.0958 0.4002 0.021 Uiso 1 1 calc R

loop_
_atom_site_aniso_label
_atom_site_aniso_U_11
_atom_site_aniso_U_22
_atom_site_aniso_U_33
_atom_site_aniso_U_23
_atom_site_aniso_U_13
_atom_site_aniso_U_12
C1 0.0157(7) 0.0130(7) 0.0167(7) 0.0000(5) -0.0018(5) -0.0013(5)
C2 0.0138(7) 0.0126(6) 0.0145(7) -0.0008(5) -0.0024(5) -0.0003(5)
C3 0.0142(7) 0.0149(7) 0.0153(7) 0.0000(5) -0.0018(5) -0.0004(5)
C4 0.0150(7) 0.0141(7) 0.0161(7) 0.0014(5) 0.0005(5) 0.0004(5)
N5 0.0137(6) 0.0124(6) 0.0159(6) -0.0007(4) -0.0020(5) 0.0002(4)
N6 0.0176(6) 0.0139(6) 0.0209(6) 0.0001(5) 0.0006(5) 0.0025(5)
N7 0.0209(7) 0.0149(6) 0.0212(6) -0.0003(5) 0.0001(5) -0.0009(5)
N8 0.0188(6) 0.0195(7) 0.0243(7) -0.0007(5) -0.0022(5) -0.0023(5)
C9 0.0150(7) 0.0176(7) 0.0226(7) -0.0008(6) -0.0035(6) 0.0019(6)
N10 0.0138(6) 0.0127(6) 0.0154(6) -0.0002(5) 0.0000(5) -0.0011(5)
N11 0.0150(6) 0.0188(7) 0.0197(6) -0.0010(5) 0.0000(5) 0.0018(5)
N12 0.0155(6) 0.0223(7) 0.0209(7) -0.0005(5) -0.0020(5) 0.0000(5)
N13 0.0190(7) 0.0199(7) 0.0212(6) -0.0021(5) -0.0008(5) -0.0031(5)
C14 0.0188(7) 0.0154(7) 0.0180(7) -0.0030(6) -0.0004(6) -0.0016(6)
N15 0.0139(6) 0.0169(6) 0.0148(6) 0.0001(5) -0.0002(5) -0.0013(5)
N16 0.0204(7) 0.0171(6) 0.0199(6) -0.0029(5) -0.0015(5) -0.0003(5)
N17 0.0231(7) 0.0209(7) 0.0203(7) -0.0021(5) 0.0003(6) 0.0038(6)
N18 0.0199(7) 0.0267(7) 0.0204(7) 0.0003(6) 0.0002(5) 0.0036(6)
C19 0.0131(7) 0.0246(8) 0.0194(7) 0.0004(6) 0.0003(6) -0.0015(6)
C3A 0.0133(6) 0.0153(7) 0.0146(7) -0.0014(5) -0.0028(5) 0.0007(5)
C2A 0.0127(6) 0.0120(7) 0.0152(6) 0.0010(5) -0.0004(5) -0.0002(5)
C1A 0.0159(7) 0.0147(7) 0.0164(7) 0.0016(5) -0.0028(6) -0.0003(5)
C4A 0.0156(7) 0.0107(6) 0.0148(6) 0.0015(5) -0.0006(5) 0.0016(5)
N5A 0.0141(6) 0.0181(6) 0.0153(6) -0.0013(5) -0.0020(5) 0.0007(5)
N6A 0.0215(7) 0.0188(7) 0.0216(6) -0.0048(5) -0.0029(5) 0.0016(5)
N7A 0.0237(7) 0.0222(7) 0.0242(7) -0.0043(6) -0.0055(6) -0.0017(6)
N8A 0.0183(7) 0.0276(8) 0.0263(7) -0.0011(6) -0.0039(6) -0.0044(6)
C9A 0.0139(7) 0.0263(8) 0.0204(7) -0.0004(6) -0.0020(6) 0.0005(6)
N10A 0.0119(6) 0.0140(6) 0.0157(6) 0.0003(4) -0.0006(5) -0.0004(5)
N11A 0.0156(6) 0.0208(7) 0.0191(6) 0.0014(5) -0.0028(5) -0.0042(5)
N12A 0.0177(7) 0.0255(7) 0.0199(7) -0.0017(5) -0.0018(5) 0.0002(6)
N13A 0.0215(7) 0.0205(7) 0.0191(6) 0.0008(5) -0.0036(5) 0.0035(6)
C14A 0.0218(8) 0.0152(7) 0.0176(7) 0.0016(6) -0.0015(6) 0.0018(6)
N15A 0.0141(6) 0.0124(6) 0.0151(5) 0.0007(4) 0.0000(5) -0.0014(4)
N16A 0.0180(6) 0.0134(6) 0.0176(6) 0.0000(5) -0.0010(5) -0.0021(5)
N17A 0.0242(7) 0.0155(6) 0.0194(6) -0.0006(5) -0.0006(5) 0.0013(5)
N18A 0.0201(7) 0.0190(7) 0.0236(7) -0.0001(5) 0.0008(5) 0.0018(5)
C19A 0.0146(7) 0.0178(7) 0.0208(7) 0.0006(6) 0.0014(6) -0.0007(5)

loop_
_atom_type_symbol
_atom_type_description
_atom_type_scat_dispersion_real
_atom_type_scat_dispersion_imag
_atom_type_scat_source
C C 0.0033 0.0000 'International Tables Vol C Tables 4.2.6.8 and 6.1.1.4'
H H 0.0000 0.0000 'International Tables Vol C Tables 4.2.6.8 and 6.1.1.4'
N N 0.0061 0.0000 'International Tables Vol C Tables 4.2.6.8 and 6.1.1.4'

loop_
_geom_angle_atom_site_label_1
_geom_angle_atom_site_label_2
_geom_angle_atom_site_label_3
_geom_angle
N5 C1 C2 113.62(12)
N5 C1 H1A 108.8
C2 C1 H1A 108.8
N5 C1 H1B 108.8
C2 C1 H1B 108.8
H1A C1 H1B 107.7
C1 C2 C3 105.28(12)
C1 C2 C4 114.25(13)
C3 C2 C4 113.88(13)
C1 C2 H2 107.7
C3 C2 H2 107.7
C4 C2 H2 107.7
N10 C3 C2 112.97(12)
N10 C3 H3A 109.0
C2 C3 H3A 109.0
N10 C3 H3B 109.0
C2 C3 H3B 109.0
H3A C3 H3B 107.8
N15 C4 C2 113.75(13)
N15 C4 H4A 108.8
C2 C4 H4A 108.8
N15 C4 H4B 108.8
C2 C4 H4B 108.8
H4A C4 H4B 107.7
C9 N5 N6 108.46(13)
C9 N5 C1 129.79(13)
N6 N5 C1 121.51(13)
N7 N6 N5 106.28(12)
N6 N7 N8 110.88(13)
C9 N8 N7 105.35(14)
N8 C9 N5 109.02(15)
N8 C9 H9 125.5
N5 C9 H9 125.5
C14 N10 N11 108.14(13)
C14 N10 C3 130.42(14)
N11 N10 C3 121.08(13)
N12 N11 N10 106.42(13)
N11 N12 N13 110.71(13)
C14 N13 N12 105.55(13)
N13 C14 N10 109.18(15)
N13 C14 H14 125.4
N10 C14 H14 125.4
C19 N15 N16 108.05(14)
C19 N15 C4 130.57(14)
N16 N15 C4 121.34(13)
N17 N16 N15 106.35(13)
N16 N17 N18 110.79(14)
C19 N18 N17 105.78(14)
N18 C19 N15 109.02(15)
N18 C19 H19 125.5
N15 C19 H19 125.5
N10A C3A C2A 112.97(12)
N10A C3A H3D 109.0
C2A C3A H3D 109.0
N10A C3A H3C 109.0
C2A C3A H3C 109.0
H3D C3A H3C 107.8
C3A C2A C4A 110.96(12)
C3A C2A C1A 109.36(12)
C4A C2A C1A 113.79(13)
C3A C2A H2A 107.5
C4A C2A H2A 107.5
C1A C2A H2A 107.5
N5A C1A C2A 113.26(13)
N5A C1A H1D 108.9
C2A C1A H1D 108.9
N5A C1A H1C 108.9
C2A C1A H1C 108.9
H1D C1A H1C 107.7
N15A C4A C2A 110.70(12)
N15A C4A H4C 109.5
C2A C4A H4C 109.5
N15A C4A H4D 109.5
C2A C4A H4D 109.5
H4C C4A H4D 108.1
C9A N5A N6A 108.18(14)
C9A N5A C1A 130.69(14)
N6A N5A C1A 121.11(13)
N7A N6A N5A 106.42(14)
N6A N7A N8A 110.65(14)
C9A N8A N7A 105.82(14)
N8A C9A N5A 108.92(15)
N8A C9A H9A 125.5
N5A C9A H9A 125.5
C14A N10A N11A 108.27(13)
C14A N10A C3A 129.27(14)
N11A N10A C3A 121.86(13)
N12A N11A N10A 106.41(14)
N11A N12A N13A 110.78(14)
C14A N13A N12A 105.46(14)
N13A C14A N10A 109.07(15)
N13A C14A H14A 125.5
N10A C14A H14A 125.5
C19A N15A N16A 108.09(13)
C19A N15A C4A 130.33(14)
N16A N15A C4A 121.57(12)
N17A N16A N15A 106.38(13)
N16A N17A N18A 110.90(13)
C19A N18A N17A 105.48(14)
N18A C19A N15A 109.15(15)
N18A C19A H19A 125.4
N15A C19A H19A 125.4

loop_
_geom_bond_atom_site_label_1
_geom_bond_atom_site_label_2
_geom_bond_distance
C1 N5 1.465(2)
C1 C2 1.527(2)
C1 H1A 0.9900
C1 H1B 0.9900
C2 C3 1.531(2)
C2 C4 1.535(2)
C2 H2 1.0000
C3 N10 1.4612(19)
C3 H3A 0.9900
C3 H3B 0.9900
C4 N15 1.461(2)
C4 H4A 0.9900
C4 H4B 0.9900
N5 C9 1.335(2)
N5 N6 1.3510(18)
N6 N7 1.296(2)
N7 N8 1.367(2)
N8 C9 1.320(2)
C9 H9 0.9500
N10 C14 1.339(2)
N10 N11 1.3508(19)
N11 N12 1.302(2)
N12 N13 1.364(2)
N13 C14 1.318(2)
C14 H14 0.9500
N15 C19 1.344(2)
N15 N16 1.3549(19)
N16 N17 1.299(2)
N17 N18 1.364(2)
N18 C19 1.315(2)
C19 H19 0.9500
C3A N10A 1.4623(19)
C3A C2A 1.529(2)
C3A H3D 0.9900
C3A H3C 0.9900
C2A C4A 1.533(2)
C2A C1A 1.536(2)
C2A H2A 1.0000
C1A N5A 1.464(2)
C1A H1D 0.9900
C1A H1C 0.9900
C4A N15A 1.463(2)
C4A H4C 0.9900
C4A H4D 0.9900
N5A C9A 1.340(2)
N5A N6A 1.354(2)
N6A N7A 1.300(2)
N7A N8A 1.363(2)
N8A C9A 1.319(2)
C9A H9A 0.9500
N10A C14A 1.336(2)
N10A N11A 1.3473(19)
N11A N12A 1.299(2)
N12A N13A 1.361(2)
N13A C14A 1.320(2)
C14A H14A 0.9500
N15A C19A 1.339(2)
N15A N16A 1.3528(18)
N16A N17A 1.300(2)
N17A N18A 1.362(2)
N18A C19A 1.321(2)
C19A H19A 0.9500

loop_
_geom_torsion_atom_site_label_1
_geom_torsion_atom_site_label_2
_geom_torsion_atom_site_label_3
_geom_torsion_atom_site_label_4
_geom_torsion
N5 C1 C2 C3 -176.19(13)
N5 C1 C2 C4 58.13(18)
C1 C2 C3 N10 173.64(13)
C4 C2 C3 N10 -60.45(17)
C1 C2 C4 N15 60.17(18)
C3 C2 C4 N15 -60.86(17)
C2 C1 N5 C9 -129.99(16)
C2 C1 N5 N6 56.32(19)
C9 N5 N6 N7 0.79(17)
C1 N5 N6 N7 175.68(13)
N5 N6 N7 N8 -0.52(17)
N6 N7 N8 C9 0.05(18)
N7 N8 C9 N5 0.45(17)
N6 N5 C9 N8 -0.78(18)
C1 N5 C9 N8 -175.11(15)
C2 C3 N10 C14 117.86(17)
C2 C3 N10 N11 -69.83(18)
C14 N10 N11 N12 -0.35(17)
C3 N10 N11 N12 -174.19(13)
N10 N11 N12 N13 0.44(18)
N11 N12 N13 C14 -0.36(19)
N12 N13 C14 N10 0.13(18)
N11 N10 C14 N13 0.13(18)
C3 N10 C14 N13 173.20(15)
C2 C4 N15 C19 -105.08(19)
C2 C4 N15 N16 77.47(18)
C19 N15 N16 N17 0.87(17)
C4 N15 N16 N17 178.84(13)
N15 N16 N17 N18 -0.66(17)
N16 N17 N18 C19 0.20(18)
N17 N18 C19 N15 0.36(18)
N16 N15 C19 N18 -0.77(18)
C4 N15 C19 N18 -178.48(14)
N10A C3A C2A C4A -63.71(16)
N10A C3A C2A C1A 169.96(12)
C3A C2A C1A N5A 61.68(17)
C4A C2A C1A N5A -63.02(17)
C3A C2A C4A N15A 179.42(12)
C1A C2A C4A N15A -56.74(17)
C2A C1A N5A C9A 107.71(18)
C2A C1A N5A N6A -74.20(18)
C9A N5A N6A N7A -0.77(17)
C1A N5A N6A N7A -179.24(13)
N5A N6A N7A N8A 0.67(18)
N6A N7A N8A C9A -0.33(19)
N7A N8A C9A N5A -0.17(19)
N6A N5A C9A N8A 0.58(19)
C1A N5A C9A N8A 178.86(15)
C2A C3A N10A C14A 125.74(17)
C2A C3A N10A N11A -64.24(18)
C14A N10A N11A N12A -1.16(17)
C3A N10A N11A N12A -173.04(14)
N10A N11A N12A N13A 1.02(18)
N11A N12A N13A C14A -0.49(19)
N12A N13A C14A N10A -0.26(19)
N11A N10A C14A N13A 0.89(19)
C3A N10A C14A N13A 171.97(14)
C2A C4A N15A C19A 123.27(16)
C2A C4A N15A N16A -55.44(17)
C19A N15A N16A N17A -0.51(16)
C4A N15A N16A N17A 178.45(13)
N15A N16A N17A N18A 0.34(17)
N16A N17A N18A C19A -0.03(18)
N17A N18A C19A N15A -0.30(17)
N16A N15A C19A N18A 0.51(17)
C4A N15A C19A N18A -178.33(14)
